data_4024542
loop_
_publ_author_name
'Kerstin Rohr'
'Robert Herre'
'Rainer Mahrwald'

_publ_section_title
;
Toward Asymmetric Aldol-Tishchenko Reactions with Enolizable Aldehydes:
Access to Defined Configured Stereotriads, Tetrads, and Stereopentads
;
_journal_name_full 'Journal of Organic Chemistry'
_journal_page_first 3744
_journal_page_last 3749
_journal_paper_doi 10.1021/jo9003635
_journal_volume 74
_journal_year 2009
_chemical_formula_moiety 'C23 H34 O3'
_chemical_formula_sum 'C23 H34 O3'
_chemical_formula_weight 358.50
_chemical_name_systematic
; 
 1-cyclohexyl-3-hydroxy-2-mthyl-3-phenylpropyl cyclohexanecarboxylate 
;
_space_group_IT_number 2
_symmetry_cell_setting triclinic
_symmetry_space_group_name_Hall '-P 1'
_symmetry_space_group_name_H-M 'P -1'
_atom_sites_solution_hydrogens geom
_atom_sites_solution_primary direct
_atom_sites_solution_secondary difmap
_audit_creation_method SHELXL-97
_cell_angle_alpha 93.836(10)
_cell_angle_beta 111.469(9)
_cell_angle_gamma 95.665(9)
_cell_formula_units_Z 2
_cell_length_a 9.4139(11)
_cell_length_b 10.6583(12)
_cell_length_c 10.9899(14)
_cell_measurement_reflns_used 2000
_cell_measurement_temperature 100(2)
_cell_measurement_theta_max 25
_cell_measurement_theta_min 5
_cell_volume 1014.8(2)
_computing_structure_refinement 'SHELXL-97 (Sheldrick, 1997)'
_computing_structure_solution 'SHELXS-97 (Sheldrick, 1990)'
_diffrn_ambient_temperature 100(2)
_diffrn_measured_fraction_theta_full 0.952
_diffrn_measured_fraction_theta_max 0.952
_diffrn_radiation_monochromator graphite
_diffrn_radiation_source 'fine-focus sealed tube'
_diffrn_radiation_type MoK\a
_diffrn_radiation_wavelength 0.71073
_diffrn_reflns_av_R_equivalents 0.0564
_diffrn_reflns_av_sigmaI/netI 0.0804
_diffrn_reflns_limit_h_max 11
_diffrn_reflns_limit_h_min -12
_diffrn_reflns_limit_k_max 14
_diffrn_reflns_limit_k_min -14
_diffrn_reflns_limit_l_max 15
_diffrn_reflns_limit_l_min -5
_diffrn_reflns_number 11322
_diffrn_reflns_theta_full 29.26
_diffrn_reflns_theta_max 29.26
_diffrn_reflns_theta_min 3.61
_exptl_absorpt_coefficient_mu 0.076
_exptl_absorpt_correction_T_max 0.9940
_exptl_absorpt_correction_T_min 0.9880
_exptl_absorpt_correction_type none
_exptl_crystal_colour colorless
_exptl_crystal_density_diffrn 1.173
_exptl_crystal_density_method none
_exptl_crystal_description block
_exptl_crystal_F_000 392
_exptl_crystal_size_max 0.16
_exptl_crystal_size_mid 0.12
_exptl_crystal_size_min 0.08
_refine_diff_density_max 0.313
_refine_diff_density_min -0.240
_refine_diff_density_rms 0.045
_refine_ls_extinction_method none
_refine_ls_goodness_of_fit_ref 0.950
_refine_ls_hydrogen_treatment constr
_refine_ls_matrix_type full
_refine_ls_number_parameters 246
_refine_ls_number_reflns 5260
_refine_ls_number_restraints 7
_refine_ls_restrained_S_all 0.950
_refine_ls_R_factor_all 0.1153
_refine_ls_R_factor_gt 0.0602
_refine_ls_shift/su_max 0.000
_refine_ls_shift/su_mean 0.000
_refine_ls_structure_factor_coef Fsqd
_refine_ls_weighting_details 'calc w=1/[\s^2^(Fo^2^)+(0.0553P)^2^] where P=(Fo^2^+2Fc^2^)/3'
_refine_ls_weighting_scheme calc
_refine_ls_wR_factor_gt 0.1079
_refine_ls_wR_factor_ref 0.1230
_reflns_number_gt 3120
_reflns_number_total 5260
_reflns_threshold_expression I>2sigma(I)
_cod_data_source_file jo9003635_si_003.cif
_cod_data_source_block herr10
_cod_database_code 4024542

loop_
_symmetry_equiv_pos_as_xyz
'x, y, z'
'-x, -y, -z'

loop_
_atom_site_label
_atom_site_type_symbol
_atom_site_fract_x
_atom_site_fract_y
_atom_site_fract_z
_atom_site_U_iso_or_equiv
_atom_site_adp_type
_atom_site_occupancy
_atom_site_symmetry_multiplicity
_atom_site_calc_flag
_atom_site_refinement_flags
_atom_site_disorder_assembly
_atom_site_disorder_group
C1 C 0.5646(3) 0.16937(19) 0.38311(17) 0.0283(5) Uani 1 1 d D . .
C2 C 0.5137(2) 0.20177(18) 0.49463(16) 0.0210(4) Uani 1 1 d . A .
H2 H 0.5175 0.1251 0.5429 0.025 Uiso 1 1 calc R . .
C3 C 0.3470(2) 0.2308(2) 0.44528(19) 0.0309(5) Uani 1 1 d . . .
H3A H 0.3395 0.3094 0.4014 0.037 Uiso 1 1 calc R A .
H3B H 0.2790 0.1605 0.3803 0.037 Uiso 1 1 calc R . .
C4 C 0.2953(2) 0.2472(2) 0.5607(2) 0.0365(5) Uani 1 1 d . A .
H4A H 0.1887 0.2686 0.5287 0.044 Uiso 1 1 calc R . .
H4B H 0.2953 0.1662 0.5999 0.044 Uiso 1 1 calc R . .
C5 C 0.3996(3) 0.3506(2) 0.6650(2) 0.0350(5) Uani 1 1 d . . .
H5A H 0.3682 0.3534 0.7418 0.042 Uiso 1 1 calc R A .
H5B H 0.3884 0.4336 0.6296 0.042 Uiso 1 1 calc R . .
C6 C 0.5669(2) 0.3281(2) 0.70898(18) 0.0313(5) Uani 1 1 d . A .
H6A H 0.5807 0.2515 0.7562 0.038 Uiso 1 1 calc R . .
H6B H 0.6326 0.4012 0.7710 0.038 Uiso 1 1 calc R . .
C7 C 0.6184(2) 0.31042(19) 0.59312(17) 0.0246(4) Uani 1 1 d . . .
H7A H 0.6139 0.3895 0.5502 0.029 Uiso 1 1 calc R A .
H7B H 0.7261 0.2917 0.6249 0.029 Uiso 1 1 calc R . .
C8 C 0.59403(19) 0.23765(16) 0.18856(15) 0.0165(3) Uani 1 1 d . . .
H8 H 0.6323 0.1533 0.1903 0.020 Uiso 1 1 calc R A .
C9 C 0.44559(19) 0.23096(16) 0.06719(15) 0.0169(3) Uani 1 1 d . A .
H9 H 0.4734 0.2180 -0.0118 0.020 Uiso 1 1 calc R . .
C10 C 0.3722(2) 0.35348(17) 0.05790(18) 0.0244(4) Uani 1 1 d . . .
H10A H 0.3394 0.3675 0.1321 0.037 Uiso 1 1 calc R A .
H10B H 0.2827 0.3465 -0.0248 0.037 Uiso 1 1 calc R . .
H10C H 0.4476 0.4250 0.0605 0.037 Uiso 1 1 calc R . .
C11 C 0.32855(19) 0.11677(16) 0.06046(16) 0.0167(3) Uani 1 1 d . . .
H11 H 0.2967 0.1296 0.1373 0.020 Uiso 1 1 calc R A .
C12 C 0.18576(19) 0.10365(16) -0.06435(16) 0.0171(3) Uani 1 1 d . A .
C13 C 0.1923(2) 0.06586(18) -0.18565(17) 0.0225(4) Uani 1 1 d . . .
H13 H 0.2875 0.0490 -0.1903 0.027 Uiso 1 1 calc R A .
C14 C 0.0621(2) 0.0527(2) -0.29903(18) 0.0300(5) Uani 1 1 d . A .
H14 H 0.0679 0.0257 -0.3811 0.036 Uiso 1 1 calc R . .
C15 C -0.0771(2) 0.0785(2) -0.29395(19) 0.0329(5) Uani 1 1 d . . .
H15 H -0.1665 0.0704 -0.3723 0.039 Uiso 1 1 calc R A .
C16 C -0.0851(2) 0.1162(2) -0.1739(2) 0.0320(5) Uani 1 1 d . A .
H16 H -0.1803 0.1337 -0.1696 0.038 Uiso 1 1 calc R . .
C17 C 0.0455(2) 0.12833(18) -0.06010(17) 0.0237(4) Uani 1 1 d . . .
H17 H 0.0391 0.1539 0.0220 0.028 Uiso 1 1 calc R A .
C18 C 0.7238(2) 0.33909(17) 0.19771(16) 0.0174(3) Uani 1 1 d . A .
H18 H 0.6850 0.4233 0.1933 0.021 Uiso 1 1 calc R . .
C19 C 0.8619(2) 0.34350(19) 0.32747(17) 0.0257(4) Uani 1 1 d . . .
H19A H 0.8302 0.3654 0.4019 0.031 Uiso 1 1 calc R A .
H19B H 0.8963 0.2586 0.3362 0.031 Uiso 1 1 calc R . .
C20 C 0.9956(2) 0.4406(2) 0.33415(19) 0.0318(5) Uani 1 1 d . A .
H20A H 1.0837 0.4392 0.4179 0.038 Uiso 1 1 calc R . .
H20B H 0.9640 0.5266 0.3324 0.038 Uiso 1 1 calc R . .
C21 C 1.0452(2) 0.4118(2) 0.21866(19) 0.0282(4) Uani 1 1 d . . .
H21A H 1.1288 0.4780 0.2226 0.034 Uiso 1 1 calc R A .
H21B H 1.0855 0.3291 0.2248 0.034 Uiso 1 1 calc R . .
C22 C 0.9104(2) 0.40759(19) 0.08898(17) 0.0233(4) Uani 1 1 d . A .
H22A H 0.8786 0.4933 0.0784 0.028 Uiso 1 1 calc R . .
H22B H 0.9431 0.3829 0.0158 0.028 Uiso 1 1 calc R . .
C23 C 0.7744(2) 0.31436(18) 0.08178(16) 0.0210(4) Uani 1 1 d . . .
H23A H 0.8022 0.2273 0.0798 0.025 Uiso 1 1 calc R A .
H23B H 0.6868 0.3195 -0.0012 0.025 Uiso 1 1 calc R . .
O1S O 0.6568(4) 0.0885(3) 0.3880(3) 0.0271(6) Uani 0.50 1 d PDU A 2
O1 O 0.5598(4) 0.0569(3) 0.3436(3) 0.0252(6) Uani 0.50 1 d PDU A 1
O2 O 0.55376(14) 0.26028(11) 0.30443(11) 0.0190(3) Uani 1 1 d . A .
O3 O 0.39661(14) 0.00153(11) 0.06868(11) 0.0198(3) Uani 1 1 d . A .
H3 H 0.4490 -0.0054 0.1477 0.030 Uiso 1 1 calc R . .

loop_
_atom_site_aniso_label
_atom_site_aniso_U_11
_atom_site_aniso_U_22
_atom_site_aniso_U_33
_atom_site_aniso_U_23
_atom_site_aniso_U_13
_atom_site_aniso_U_12
C1 0.0489(13) 0.0253(10) 0.0163(8) 0.0043(7) 0.0165(8) 0.0119(9)
C2 0.0292(10) 0.0219(9) 0.0143(8) 0.0028(7) 0.0106(7) 0.0037(8)
C3 0.0268(10) 0.0375(12) 0.0236(9) -0.0006(8) 0.0059(8) -0.0005(9)
C4 0.0297(11) 0.0479(14) 0.0406(12) 0.0141(10) 0.0212(10) 0.0072(10)
C5 0.0534(14) 0.0328(12) 0.0339(11) 0.0044(9) 0.0321(10) 0.0135(11)
C6 0.0432(12) 0.0337(11) 0.0159(8) -0.0059(8) 0.0126(8) -0.0002(10)
C7 0.0263(10) 0.0287(10) 0.0176(8) -0.0004(7) 0.0080(7) 0.0014(8)
C8 0.0206(8) 0.0177(9) 0.0130(7) -0.0003(6) 0.0091(7) 0.0018(7)
C9 0.0189(8) 0.0192(9) 0.0141(7) 0.0017(6) 0.0082(7) 0.0021(7)
C10 0.0240(9) 0.0208(9) 0.0280(9) 0.0045(8) 0.0083(8) 0.0051(8)
C11 0.0165(8) 0.0180(9) 0.0169(7) 0.0008(6) 0.0077(7) 0.0039(7)
C12 0.0163(8) 0.0166(9) 0.0178(8) 0.0001(6) 0.0065(7) 0.0009(7)
C13 0.0212(9) 0.0258(10) 0.0216(8) 0.0006(7) 0.0097(7) 0.0025(8)
C14 0.0330(11) 0.0356(12) 0.0165(8) -0.0002(8) 0.0056(8) -0.0018(9)
C15 0.0231(10) 0.0371(12) 0.0271(10) 0.0074(9) -0.0026(8) -0.0036(9)
C16 0.0180(9) 0.0380(12) 0.0401(11) 0.0089(9) 0.0097(8) 0.0062(9)
C17 0.0221(9) 0.0289(10) 0.0237(9) 0.0029(8) 0.0121(8) 0.0058(8)
C18 0.0197(8) 0.0164(8) 0.0167(7) 0.0003(6) 0.0082(7) 0.0017(7)
C19 0.0245(10) 0.0318(11) 0.0163(8) -0.0034(7) 0.0059(7) -0.0066(8)
C20 0.0280(10) 0.0377(12) 0.0238(9) -0.0082(8) 0.0083(8) -0.0085(9)
C21 0.0180(9) 0.0299(11) 0.0347(10) -0.0019(8) 0.0103(8) -0.0040(8)
C22 0.0229(9) 0.0258(10) 0.0253(9) 0.0043(7) 0.0141(8) 0.0009(8)
C23 0.0208(9) 0.0267(10) 0.0153(8) 0.0010(7) 0.0082(7) -0.0022(8)
O1S 0.0387(18) 0.0290(16) 0.0176(13) 0.0049(12) 0.0114(13) 0.0178(15)
O1 0.0383(17) 0.0213(15) 0.0189(14) 0.0044(11) 0.0137(13) 0.0036(14)
O2 0.0272(7) 0.0183(6) 0.0157(5) 0.0025(5) 0.0129(5) 0.0031(5)
O3 0.0201(6) 0.0179(6) 0.0188(6) 0.0035(5) 0.0037(5) 0.0044(5)

loop_
_atom_type_symbol
_atom_type_description
_atom_type_scat_dispersion_real
_atom_type_scat_dispersion_imag
_atom_type_scat_source
C C 0.0033 0.0016 'International Tables Vol C Tables 4.2.6.8 and 6.1.1.4'
H H 0.0000 0.0000 'International Tables Vol C Tables 4.2.6.8 and 6.1.1.4'
O O 0.0106 0.0060 'International Tables Vol C Tables 4.2.6.8 and 6.1.1.4'

loop_
_geom_angle_atom_site_label_1
_geom_angle_atom_site_label_2
_geom_angle_atom_site_label_3
_geom_angle
_geom_angle_site_symmetry_1
_geom_angle_site_symmetry_3
_geom_angle_publ_flag
O1 C1 O2 121.56(19) . . ?
O1S C1 O2 119.8(2) . . ?
O1 C1 C2 119.9(2) . . ?
O1S C1 C2 122.55(19) . . ?
O2 C1 C2 113.38(15) . . ?
C1 C2 C7 113.32(17) . . ?
C1 C2 C3 111.90(15) . . ?
C7 C2 C3 109.78(15) . . ?
C1 C2 H2 107.2 . . ?
C7 C2 H2 107.2 . . ?
C3 C2 H2 107.2 . . ?
C4 C3 C2 109.63(16) . . ?
C4 C3 H3A 109.7 . . ?
C2 C3 H3A 109.7 . . ?
C4 C3 H3B 109.7 . . ?
C2 C3 H3B 109.7 . . ?
H3A C3 H3B 108.2 . . ?
C5 C4 C3 111.61(18) . . ?
C5 C4 H4A 109.3 . . ?
C3 C4 H4A 109.3 . . ?
C5 C4 H4B 109.3 . . ?
C3 C4 H4B 109.3 . . ?
H4A C4 H4B 108.0 . . ?
C4 C5 C6 111.36(16) . . ?
C4 C5 H5A 109.4 . . ?
C6 C5 H5A 109.4 . . ?
C4 C5 H5B 109.4 . . ?
C6 C5 H5B 109.4 . . ?
H5A C5 H5B 108.0 . . ?
C5 C6 C7 112.00(16) . . ?
C5 C6 H6A 109.2 . . ?
C7 C6 H6A 109.2 . . ?
C5 C6 H6B 109.2 . . ?
C7 C6 H6B 109.2 . . ?
H6A C6 H6B 107.9 . . ?
C2 C7 C6 109.55(17) . . ?
C2 C7 H7A 109.8 . . ?
C6 C7 H7A 109.8 . . ?
C2 C7 H7B 109.8 . . ?
C6 C7 H7B 109.8 . . ?
H7A C7 H7B 108.2 . . ?
O2 C8 C18 108.63(13) . . ?
O2 C8 C9 107.14(13) . . ?
C18 C8 C9 115.93(14) . . ?
O2 C8 H8 108.3 . . ?
C18 C8 H8 108.3 . . ?
C9 C8 H8 108.3 . . ?
C10 C9 C8 112.90(14) . . ?
C10 C9 C11 110.51(14) . . ?
C8 C9 C11 111.57(14) . . ?
C10 C9 H9 107.2 . . ?
C8 C9 H9 107.2 . . ?
C11 C9 H9 107.2 . . ?
C9 C10 H10A 109.5 . . ?
C9 C10 H10B 109.5 . . ?
H10A C10 H10B 109.5 . . ?
C9 C10 H10C 109.5 . . ?
H10A C10 H10C 109.5 . . ?
H10B C10 H10C 109.5 . . ?
O3 C11 C12 109.18(13) . . ?
O3 C11 C9 110.75(13) . . ?
C12 C11 C9 112.04(14) . . ?
O3 C11 H11 108.3 . . ?
C12 C11 H11 108.3 . . ?
C9 C11 H11 108.3 . . ?
C17 C12 C13 118.59(16) . . ?
C17 C12 C11 120.76(15) . . ?
C13 C12 C11 120.65(15) . . ?
C14 C13 C12 120.67(17) . . ?
C14 C13 H13 119.7 . . ?
C12 C13 H13 119.7 . . ?
C13 C14 C15 120.32(18) . . ?
C13 C14 H14 119.8 . . ?
C15 C14 H14 119.8 . . ?
C16 C15 C14 119.53(18) . . ?
C16 C15 H15 120.2 . . ?
C14 C15 H15 120.2 . . ?
C17 C16 C15 120.03(18) . . ?
C17 C16 H16 120.0 . . ?
C15 C16 H16 120.0 . . ?
C16 C17 C12 120.85(17) . . ?
C16 C17 H17 119.6 . . ?
C12 C17 H17 119.6 . . ?
C8 C18 C23 110.02(13) . . ?
C8 C18 C19 111.41(14) . . ?
C23 C18 C19 109.70(15) . . ?
C8 C18 H18 108.5 . . ?
C23 C18 H18 108.5 . . ?
C19 C18 H18 108.5 . . ?
C20 C19 C18 111.61(16) . . ?
C20 C19 H19A 109.3 . . ?
C18 C19 H19A 109.3 . . ?
C20 C19 H19B 109.3 . . ?
C18 C19 H19B 109.3 . . ?
H19A C19 H19B 108.0 . . ?
C19 C20 C21 110.83(16) . . ?
C19 C20 H20A 109.5 . . ?
C21 C20 H20A 109.5 . . ?
C19 C20 H20B 109.5 . . ?
C21 C20 H20B 109.5 . . ?
H20A C20 H20B 108.1 . . ?
C22 C21 C20 110.57(16) . . ?
C22 C21 H21A 109.5 . . ?
C20 C21 H21A 109.5 . . ?
C22 C21 H21B 109.5 . . ?
C20 C21 H21B 109.5 . . ?
H21A C21 H21B 108.1 . . ?
C23 C22 C21 111.76(16) . . ?
C23 C22 H22A 109.3 . . ?
C21 C22 H22A 109.3 . . ?
C23 C22 H22B 109.3 . . ?
C21 C22 H22B 109.3 . . ?
H22A C22 H22B 107.9 . . ?
C22 C23 C18 112.91(15) . . ?
C22 C23 H23A 109.0 . . ?
C18 C23 H23A 109.0 . . ?
C22 C23 H23B 109.0 . . ?
C18 C23 H23B 109.0 . . ?
H23A C23 H23B 107.8 . . ?
C1 O2 C8 118.52(13) . . ?
C11 O3 H3 109.5 . . ?

loop_
_geom_bond_atom_site_label_1
_geom_bond_atom_site_label_2
_geom_bond_distance
_geom_bond_site_symmetry_2
_geom_bond_publ_flag
C1 O1 1.238(3) . ?
C1 O1S 1.272(3) . ?
C1 O2 1.328(2) . ?
C1 C2 1.502(2) . ?
C2 C7 1.520(3) . ?
C2 C3 1.533(3) . ?
C2 H2 1.0000 . ?
C3 C4 1.522(3) . ?
C3 H3A 0.9900 . ?
C3 H3B 0.9900 . ?
C4 C5 1.511(3) . ?
C4 H4A 0.9900 . ?
C4 H4B 0.9900 . ?
C5 C6 1.518(3) . ?
C5 H5A 0.9900 . ?
C5 H5B 0.9900 . ?
C6 C7 1.526(3) . ?
C6 H6A 0.9900 . ?
C6 H6B 0.9900 . ?
C7 H7A 0.9900 . ?
C7 H7B 0.9900 . ?
C8 O2 1.4675(19) . ?
C8 C18 1.518(2) . ?
C8 C9 1.530(2) . ?
C8 H8 1.0000 . ?
C9 C10 1.529(2) . ?
C9 C11 1.538(2) . ?
C9 H9 1.0000 . ?
C10 H10A 0.9800 . ?
C10 H10B 0.9800 . ?
C10 H10C 0.9800 . ?
C11 O3 1.434(2) . ?
C11 C12 1.515(2) . ?
C11 H11 1.0000 . ?
C12 C17 1.388(2) . ?
C12 C13 1.392(2) . ?
C13 C14 1.378(3) . ?
C13 H13 0.9500 . ?
C14 C15 1.386(3) . ?
C14 H14 0.9500 . ?
C15 C16 1.384(3) . ?
C15 H15 0.9500 . ?
C16 C17 1.384(3) . ?
C16 H16 0.9500 . ?
C17 H17 0.9500 . ?
C18 C23 1.531(2) . ?
C18 C19 1.532(2) . ?
C18 H18 1.0000 . ?
C19 C20 1.525(3) . ?
C19 H19A 0.9900 . ?
C19 H19B 0.9900 . ?
C20 C21 1.528(3) . ?
C20 H20A 0.9900 . ?
C20 H20B 0.9900 . ?
C21 C22 1.517(3) . ?
C21 H21A 0.9900 . ?
C21 H21B 0.9900 . ?
C22 C23 1.515(3) . ?
C22 H22A 0.9900 . ?
C22 H22B 0.9900 . ?
C23 H23A 0.9900 . ?
C23 H23B 0.9900 . ?
O3 H3 0.8400 . ?

loop_
_geom_torsion_atom_site_label_1
_geom_torsion_atom_site_label_2
_geom_torsion_atom_site_label_3
_geom_torsion_atom_site_label_4
_geom_torsion
_geom_torsion_site_symmetry_1
_geom_torsion_site_symmetry_2
_geom_torsion_site_symmetry_3
_geom_torsion_site_symmetry_4
_geom_torsion_publ_flag
O1 C1 C2 C7 138.1(3) . . . . ?
O1S C1 C2 C7 89.8(3) . . . . ?
O2 C1 C2 C7 -66.8(2) . . . . ?
O1 C1 C2 C3 -97.1(3) . . . . ?
O1S C1 C2 C3 -145.4(3) . . . . ?
O2 C1 C2 C3 57.9(2) . . . . ?
C1 C2 C3 C4 173.21(18) . . . . ?
C7 C2 C3 C4 -60.1(2) . . . . ?
C2 C3 C4 C5 57.2(2) . . . . ?
C3 C4 C5 C6 -54.1(2) . . . . ?
C4 C5 C6 C7 53.8(2) . . . . ?
C1 C2 C7 C6 -174.59(16) . . . . ?
C3 C2 C7 C6 59.5(2) . . . . ?
C5 C6 C7 C2 -56.6(2) . . . . ?
O2 C8 C9 C10 60.66(18) . . . . ?
C18 C8 C9 C10 -60.78(19) . . . . ?
O2 C8 C9 C11 -64.50(16) . . . . ?
C18 C8 C9 C11 174.05(13) . . . . ?
C10 C9 C11 O3 179.81(13) . . . . ?
C8 C9 C11 O3 -53.70(17) . . . . ?
C10 C9 C11 C12 57.65(17) . . . . ?
C8 C9 C11 C12 -175.86(14) . . . . ?
O3 C11 C12 C17 127.01(18) . . . . ?
C9 C11 C12 C17 -109.94(18) . . . . ?
O3 C11 C12 C13 -52.6(2) . . . . ?
C9 C11 C12 C13 70.4(2) . . . . ?
C17 C12 C13 C14 -0.3(3) . . . . ?
C11 C12 C13 C14 179.33(18) . . . . ?
C12 C13 C14 C15 0.8(3) . . . . ?
C13 C14 C15 C16 -0.8(3) . . . . ?
C14 C15 C16 C17 0.3(3) . . . . ?
C15 C16 C17 C12 0.3(3) . . . . ?
C13 C12 C17 C16 -0.2(3) . . . . ?
C11 C12 C17 C16 -179.87(18) . . . . ?
O2 C8 C18 C23 177.10(14) . . . . ?
C9 C8 C18 C23 -62.25(18) . . . . ?
O2 C8 C18 C19 55.21(18) . . . . ?
C9 C8 C18 C19 175.86(14) . . . . ?
C8 C18 C19 C20 177.12(15) . . . . ?
C23 C18 C19 C20 55.0(2) . . . . ?
C18 C19 C20 C21 -57.5(2) . . . . ?
C19 C20 C21 C22 56.7(2) . . . . ?
C20 C21 C22 C23 -55.0(2) . . . . ?
C21 C22 C23 C18 54.5(2) . . . . ?
C8 C18 C23 C22 -176.51(15) . . . . ?
C19 C18 C23 C22 -53.6(2) . . . . ?
O1 C1 O2 C8 -22.9(3) . . . . ?
O1S C1 O2 C8 25.2(3) . . . . ?
C2 C1 O2 C8 -177.47(15) . . . . ?
C18 C8 O2 C1 -121.14(17) . . . . ?
C9 C8 O2 C1 112.93(17) . . . . ?
